data_2200283
loop_
_publ_author_name
'Coutrot, Fr\'ed\'eric'
'Grison, Claude'
'Coutrot, Philippe'
'Toupet, Loic'

_publ_section_title
;Isopropyl
 6,7-dideoxy-1,2:3,4-di-<i>O</i>-isopropylidene-7-{[(<i>S</i>)-1-phenylethyl]amino}-<small>L</small>-<i>glycero</i>-\a-<small>D</small>-<i>galacto</i>-octopyranuronate
;
_journal_issue 6
_journal_name_full 'Acta Crystallographica Section E'
_journal_page_first o519
_journal_page_last o520
_journal_paper_doi 10.1107/S1600536801006481
_journal_volume 57
_journal_year 2001
_chemical_formula_iupac 'C25 H37 N O7'
_chemical_formula_moiety 'C25 H37 N O7'
_chemical_formula_sum 'C25 H37 N O7'
_chemical_formula_weight 463.56
_chemical_name_systematic
;
?
;
_space_group_IT_number 19
_symmetry_cell_setting orthorhombic
_symmetry_space_group_name_Hall 'P 2ac 2ab'
_symmetry_space_group_name_H-M 'P 21 21 21'
_cell_angle_alpha 90.00
_cell_angle_beta 90.00
_cell_angle_gamma 90.00
_cell_formula_units_Z 4
_cell_length_a 9.8090(10)
_cell_length_b 13.978(5)
_cell_length_c 18.730(2)
_cell_measurement_reflns_used 25
_cell_measurement_temperature 293(2)
_cell_measurement_theta_max 12.0
_cell_measurement_theta_min 7.5
_cell_volume 2568.1(10)
_computing_cell_refinement 'CAD-4 Operations Manual'
_computing_data_collection 'CAD-4 Operations Manual (Enraf-Nonius, 1977)'
_computing_data_reduction 'PROCESS in MolEN (Fair, 1990)'
_computing_molecular_graphics 'PLATON (Spek, 1998)'
_computing_publication_material SHELXL97
_computing_structure_refinement 'SHELXL97 (Sheldrick, 1997)'
_computing_structure_solution 'SIR97 (Altomare et al., 1998)'
_diffrn_ambient_temperature 293(2)
_diffrn_measured_fraction_theta_full .999
_diffrn_measured_fraction_theta_max .999
_diffrn_measurement_device_type 'Enraf-Nonius CAD-4'
_diffrn_measurement_method \w
_diffrn_radiation_monochromator graphite
_diffrn_radiation_source 'fine-focus sealed tube'
_diffrn_radiation_type MoK\a
_diffrn_radiation_wavelength .71069
_diffrn_reflns_av_R_equivalents .0000
_diffrn_reflns_av_sigmaI/netI .0685
_diffrn_reflns_limit_h_max 12
_diffrn_reflns_limit_h_min 0
_diffrn_reflns_limit_k_max 17
_diffrn_reflns_limit_k_min 0
_diffrn_reflns_limit_l_max 23
_diffrn_reflns_limit_l_min 0
_diffrn_reflns_number 3143
_diffrn_reflns_theta_full 26.96
_diffrn_reflns_theta_max 26.96
_diffrn_reflns_theta_min 2.17
_diffrn_standards_decay_% .6
_diffrn_standards_interval_time 60
_diffrn_standards_number 3
_exptl_absorpt_coefficient_mu .087
_exptl_absorpt_correction_type none
_exptl_absorpt_process_details none
_exptl_crystal_colour colourless
_exptl_crystal_density_diffrn 1.199
_exptl_crystal_density_method 'not measured'
_exptl_crystal_description block
_exptl_crystal_F_000 1000
_exptl_crystal_size_max .25
_exptl_crystal_size_mid .15
_exptl_crystal_size_min .15
_refine_diff_density_max .270
_refine_diff_density_min -.252
_refine_ls_extinction_coef .0090(10)
_refine_ls_extinction_method SHELXL97
_refine_ls_goodness_of_fit_ref 1.009
_refine_ls_hydrogen_treatment mixed
_refine_ls_matrix_type full
_refine_ls_number_parameters 270
_refine_ls_number_reflns 3143
_refine_ls_number_restraints 1
_refine_ls_restrained_S_all 1.031
_refine_ls_R_factor_all .1313
_refine_ls_R_factor_gt .0470
_refine_ls_shift/su_max .014
_refine_ls_shift/su_mean .001
_refine_ls_structure_factor_coef Fsqd
_refine_ls_weighting_details 'calc w = 1/[\s^2^(Fo^2^)+(0.0537P)^2^+0.5544P] where P = (Fo^2^+2Fc^2^)/3'
_refine_ls_weighting_scheme calc
_refine_ls_wR_factor_ref .1252
_reflns_number_gt 1782
_reflns_number_total 3143
_reflns_threshold_expression I>2\s(I)
_cod_data_source_file cf6056.cif
_cod_data_source_block I
_cod_depositor_comments
;
The following automatic conversions were performed:
'_symmetry_cell_setting' value 'Orthorhombic' changed to 'orthorhombic'
according to '/home/saulius/struct/CIF-dictionaries/cif_core.dic'
dictionary named 'cif_core.dic' version 2.4.1 from 2010-06-29.

Automatic conversion script
Id: cif_fix_enum 1527 2010-12-29 10:47:43Z saulius 

The following automatic conversions were performed:

'_symmetry_cell_setting' value 'Orthorhombic' changed to
'orthorhombic' according to
/home/saulius/struct/CIF-dictionaries/cif_core.dic dictionary named
'cif_core.dic' version 2.4.1 from 2010-06-29.

Automatic conversion script
Id: cif_fix_values 1715 2011-07-08 13:25:40Z adriana 
;
_cod_database_code 2200283
_cod_database_fobs_code 2200283

loop_
_symmetry_equiv_pos_as_xyz
'x, y, z'
'-x+1/2, -y, z+1/2'
'x+1/2, -y+1/2, -z'
'-x, y+1/2, -z+1/2'

loop_
_atom_site_label
_atom_site_fract_x
_atom_site_fract_y
_atom_site_fract_z
_atom_site_U_iso_or_equiv
_atom_site_adp_type
_atom_site_calc_flag
_atom_site_refinement_flags
_atom_site_occupancy
_atom_site_disorder_assembly
_atom_site_disorder_group
_atom_site_type_symbol
O3 .3963(3) .56128(17) .75039(14) .0506(7) Uani d . 1 . . O
O2 .2081(3) .7045(2) .62422(14) .0545(8) Uani d . 1 . . O
O1 .3994(3) .7844(2) .59216(14) .0593(8) Uani d . 1 . . O
O5 .4877(2) .75561(17) .70501(13) .0436(7) Uani d . 1 . . O
O4 .3501(3) .66468(18) .84102(14) .0538(8) Uani d . 1 . . O
O6 .4704(3) 1.00844(19) .93660(14) .0556(8) Uani d . 1 . . O
O7 .4347(3) .85621(19) .96623(14) .0575(8) Uani d . 1 . . O
N1 .2996(3) .9873(2) .81541(15) .0407(8) Uani d . 1 A . N
H1A .3730 1.0232 .8022 .049 Uiso d . 1 . . H
C1 .4422(4) .7134(3) .64094(19) .0440(9) Uani d . 1 . . C
H1 .5170 .6767 .6197 .053 Uiso calc R 1 . . H
C2 .3190(4) .6488(3) .6495(2) .0422(9) Uani d . 1 . . C
H2 .3295 .5910 .6203 .051 Uiso calc R 1 . . H
C3 .2897(4) .6222(3) .7260(2) .0422(9) Uani d . 1 . . C
H3 .2018 .5892 .7293 .051 Uiso calc R 1 . . H
C4 .2939(4) .7061(2) .77812(19) .0410(9) Uani d . 1 . . C
H4 .2009 .7281 .7878 .049 Uiso calc R 1 . . H
C5 .3796(3) .7900(2) .75029(19) .0366(8) Uani d . 1 . . C
H5 .3208 .8327 .7224 .044 Uiso calc R 1 . . H
C6 .4485(4) .8475(3) .80820(19) .0383(9) Uani d . 1 . . C
H6A .5131 .8911 .7863 .046 Uiso calc R 1 . . H
H6B .4995 .8043 .8387 .046 Uiso calc R 1 . . H
C7 .3495(4) .9049(2) .85413(19) .0357(9) Uani d . 1 . . C
H7 .2718 .8639 .8661 .043 Uiso calc R 1 . . H
C8 .4237(4) .9319(3) .9238(2) .0376(9) Uani d . 1 . . C
C9 .5229(5) .8628(3) 1.0287(2) .0567(12) Uani d . 1 . . C
H9 .5839 .9179 1.0237 .068 Uiso calc R 1 . . H
C10 .6047(5) .7726(4) 1.0303(3) .0841(16) Uani d . 1 . . C
H10A .6586 .7681 .9876 .101 Uiso calc R 1 . . H
H10B .5445 .7186 1.0331 .101 Uiso calc R 1 . . H
H10C .6637 .7731 1.0712 .101 Uiso calc R 1 . . H
C11 .4348(6) .8756(4) 1.0933(2) .0915(18) Uani d . 1 . . C
H11A .3858 .9348 1.0896 .110 Uiso calc R 1 . . H
H11B .4909 .8767 1.1353 .110 Uiso calc R 1 . . H
H11C .3713 .8235 1.0965 .110 Uiso calc R 1 . . H
C12 .2631(5) .7642(3) .5694(2) .0607(12) Uani d . 1 . . C
C13 .1834(6) .8552(4) .5671(3) .0960(18) Uani d . 1 . . C
H13A .2190 .8958 .5302 .115 Uiso calc R 1 . . H
H13B .1905 .8872 .6123 .115 Uiso calc R 1 . . H
H13C .0894 .8411 .5573 .115 Uiso calc R 1 . . H
C14 .2652(6) .7127(4) .4982(2) .0863(18) Uani d . 1 . . C
H14A .3023 .7542 .4624 .104 Uiso calc R 1 . . H
H14B .1739 .6949 .4853 .104 Uiso calc R 1 . . H
H14C .3205 .6562 .5020 .104 Uiso calc R 1 . . H
C15 .4041(5) .5718(3) .8259(2) .0541(11) Uani d . 1 . . C
C16 .5500(5) .5676(4) .8482(3) .0891(18) Uani d . 1 . . C
H16A .5862 .5053 .8378 .107 Uiso calc R 1 . . H
H16B .5566 .5797 .8985 .107 Uiso calc R 1 . . H
H16C .6010 .6151 .8226 .107 Uiso calc R 1 . . H
C17 .3160(7) .4977(3) .8622(3) .0886(18) Uani d . 1 . . C
H17A .3518 .4351 .8527 .106 Uiso calc R 1 . . H
H17B .2246 .5020 .8442 .106 Uiso calc R 1 . . H
H17C .3157 .5090 .9127 .106 Uiso calc R 1 . . H
C18 .1842(4) 1.0374(3) .8483(2) .0466(10) Uani d D 1 . . C
H18 .2082 1.0513 .8991 .056 Uiso d . 1 . . H
C19 .1654(5) 1.1331(3) .8106(3) .0654(13) Uani d . 1 A . C
H19A .2486 1.1688 .8117 .079 Uiso d . 1 . . H
H19B .0936 1.1682 .8321 .079 Uiso d . 1 . . H
H19C .1424 1.1200 .7609 .079 Uiso d . 1 . . H
C20A .0615(5) .9842(4) .8559(3) .039(2) Uiso d PG .547(10) A 1 C
C21A -.0217(6) .9906(4) .9158(3) .060(2) Uiso d PG .547(10) A 1 C
H21A .0049 1.0279 .9545 .072 Uiso calc PR .547(10) A 1 H
C22A -.1446(5) .9412(5) .9179(3) .075(3) Uiso d PG .547(10) A 1 C
H22A -.2003 .9455 .9580 .090 Uiso calc PR .547(10) A 1 H
C23A -.1844(5) .8855(4) .8601(4) .057(3) Uiso d PG .547(10) A 1 C
H23A -.2667 .8525 .8615 .068 Uiso calc PR .547(10) A 1 H
C24A -.1013(6) .8791(4) .8002(3) .076(3) Uiso d PG .547(10) A 1 C
H24A -.1279 .8418 .7615 .091 Uiso calc PR .547(10) A 1 H
C25A .0217(5) .9285(4) .7981(3) .051(2) Uiso d PG .547(10) A 1 C
H25A .0774 .9242 .7580 .061 Uiso calc PR .547(10) A 1 H
C20B .0560(7) .9738(5) .8325(4) .043(3) Uiso d PGD .453(10) A 2 C
C21B -.0427(8) .9658(6) .8855(4) .075(4) Uiso d PG .453(10) A 2 C
H21B -.0311 .9972 .9288 .090 Uiso calc PR .453(10) A 2 H
C22B -.1586(7) .9109(7) .8736(5) .101(5) Uiso d PG .453(10) A 2 C
H22B -.2246 .9056 .9090 .122 Uiso calc PR .453(10) A 2 H
C23B -.1759(6) .8639(6) .8088(5) .077(4) Uiso d PG .453(10) A 2 C
H23B -.2535 .8272 .8009 .092 Uiso calc PR .453(10) A 2 H
C24B -.0772(7) .8719(5) .7559(4) .079(4) Uiso d PG .453(10) A 2 C
H24B -.0888 .8405 .7125 .095 Uiso calc PR .453(10) A 2 H
C25B .0387(7) .9269(6) .7677(4) .061(3) Uiso d PG .453(10) A 2 C
H25B .1047 .9322 .7323 .074 Uiso calc PR .453(10) A 2 H

loop_
_atom_site_aniso_label
_atom_site_aniso_U_11
_atom_site_aniso_U_22
_atom_site_aniso_U_33
_atom_site_aniso_U_12
_atom_site_aniso_U_13
_atom_site_aniso_U_23
O3 .0707(18) .0391(14) .0421(14) .0119(15) .0010(15) -.0011(13)
O2 .0522(17) .0550(17) .0564(17) .0035(16) -.0109(15) .0020(15)
O1 .076(2) .0549(17) .0474(16) -.0045(17) -.0040(16) .0128(15)
O5 .0397(14) .0481(15) .0430(14) .0020(13) .0047(12) -.0072(13)
O4 .082(2) .0391(15) .0406(15) .0064(16) .0037(16) .0004(13)
O6 .080(2) .0411(16) .0459(16) -.0110(16) -.0114(16) .0032(14)
O7 .077(2) .0450(16) .0502(16) -.0168(17) -.0223(16) .0165(14)
N1 .0435(18) .0403(17) .0384(16) .0087(16) -.0028(16) -.0018(15)
C1 .051(2) .043(2) .038(2) .006(2) .0035(19) -.006(2)
C2 .044(2) .038(2) .045(2) -.001(2) -.004(2) -.0060(19)
C3 .042(2) .033(2) .051(2) -.0023(18) .002(2) -.0036(18)
C4 .043(2) .0348(19) .045(2) .0041(19) .0023(19) -.0044(18)
C5 .0356(19) .0309(18) .043(2) .0039(17) -.0001(18) .0013(19)
C6 .0357(19) .0336(19) .046(2) .0027(18) .0005(18) -.0027(18)
C7 .036(2) .0304(18) .041(2) -.0030(17) -.0011(18) .0013(17)
C8 .038(2) .033(2) .042(2) -.0007(19) .0025(18) .0057(19)
C9 .069(3) .055(3) .046(2) -.006(3) -.021(2) .008(2)
C10 .087(4) .093(4) .072(3) .024(3) -.018(3) .005(3)
C11 .124(5) .091(4) .060(3) .015(4) -.006(3) -.003(3)
C12 .079(3) .054(3) .049(3) .008(3) -.011(2) .002(2)
C13 .120(5) .080(4) .087(4) .033(4) -.022(4) .011(3)
C14 .115(5) .096(4) .048(2) .001(4) -.012(3) -.004(3)
C15 .074(3) .046(2) .042(2) .015(2) .007(2) .002(2)
C16 .088(4) .121(5) .058(3) .037(4) -.018(3) -.014(3)
C17 .143(5) .051(3) .071(3) .000(4) .032(4) .012(3)
C18 .047(2) .045(2) .048(2) .008(2) .001(2) .002(2)
C19 .062(3) .047(3) .088(3) .009(2) -.013(3) .004(3)

loop_
_atom_type_symbol
_atom_type_description
_atom_type_scat_dispersion_real
_atom_type_scat_dispersion_imag
_atom_type_scat_source
C C .0033 .0016 'International Tables Vol C Tables 4.2.6.8 and 6.1.1.4'
H H .0000 .0000 'International Tables Vol C Tables 4.2.6.8 and 6.1.1.4'
N N .0061 .0033 'International Tables Vol C Tables 4.2.6.8 and 6.1.1.4'
O O .0106 .0060 'International Tables Vol C Tables 4.2.6.8 and 6.1.1.4'

loop_
_geom_angle_atom_site_label_1
_geom_angle_atom_site_label_2
_geom_angle_atom_site_label_3
_geom_angle
_geom_angle_publ_flag
C3 O3 C15 107.3(3) no
C2 O2 C12 105.7(3) no
C1 O1 C12 109.4(3) no
C1 O5 C5 114.1(3) no
C4 O4 C15 110.4(3) no
C8 O7 C9 118.6(3) no
C7 N1 C18 115.5(3) no
O5 C1 O1 110.5(3) no
O5 C1 C2 114.3(3) no
O1 C1 C2 104.5(3) no
O2 C2 C3 107.9(3) no
O2 C2 C1 104.3(3) no
C3 C2 C1 113.5(3) no
O3 C3 C2 108.2(3) no
O3 C3 C4 103.5(3) no
C2 C3 C4 114.4(3) no
O4 C4 C3 103.1(3) no
O4 C4 C5 112.3(3) no
C3 C4 C5 112.6(3) no
O5 C5 C6 105.8(3) no
O5 C5 C4 110.3(3) no
C6 C5 C4 114.1(3) no
C5 C6 C7 113.6(3) no
N1 C7 C6 110.6(3) no
N1 C7 C8 113.0(3) no
C6 C7 C8 107.8(3) no
O6 C8 O7 124.4(3) no
O6 C8 C7 125.0(3) no
O7 C8 C7 110.6(3) no
O7 C9 C10 106.3(4) no
O7 C9 C11 108.3(4) no
C10 C9 C11 113.2(4) no
O2 C12 O1 104.7(3) no
O2 C12 C13 108.7(4) no
O1 C12 C13 109.2(4) no
O2 C12 C14 111.1(4) no
O1 C12 C14 110.1(4) no
C13 C12 C14 112.7(4) no
O3 C15 O4 105.7(3) no
O3 C15 C16 109.0(4) no
O4 C15 C16 109.5(4) no
O3 C15 C17 110.2(4) no
O4 C15 C17 108.7(3) no
C16 C15 C17 113.3(4) no
C20A C18 N1 116.5(4) no
C20A C18 C19 113.8(4) no
N1 C18 C19 108.5(3) no
C20A C18 C20B 17.0(3) no
N1 C18 C20B 105.6(4) no
C19 C18 C20B 108.2(4) no
C21A C20A C25A 120.0 no
C21A C20A C18 123.0(4) no
C25A C20A C18 116.9(4) no
C20A C21A C22A 120.0 no
C23A C22A C21A 120.0 no
C22A C23A C24A 120.0 no
C23A C24A C25A 120.0 no
C24A C25A C20A 120.0 no
C21B C20B C25B 120.0 no
C21B C20B C18 118.0(5) no
C25B C20B C18 122.0(5) no
C20B C21B C22B 120.0 no
C21B C22B C23B 120.0 no
C24B C23B C22B 120.0 no
C25B C24B C23B 120.0 no
C24B C25B C20B 120.0 no

loop_
_geom_bond_atom_site_label_1
_geom_bond_atom_site_label_2
_geom_bond_site_symmetry_2
_geom_bond_distance
_geom_bond_publ_flag
O3 C3 . 1.423(4) no
O3 C15 . 1.423(5) no
O2 C2 . 1.419(4) no
O2 C12 . 1.428(5) no
O1 C1 . 1.412(5) no
O1 C12 . 1.431(5) no
O5 C1 . 1.410(4) no
O5 C5 . 1.440(4) no
O4 C4 . 1.424(4) no
O4 C15 . 1.431(5) no
O6 C8 . 1.189(4) no
O7 C8 . 1.328(4) no
O7 C9 . 1.458(4) no
N1 C7 . 1.446(4) no
N1 C18 . 1.466(5) no
C1 C2 . 1.518(5) no
C2 C3 . 1.507(5) no
C3 C4 . 1.528(5) no
C4 C5 . 1.534(5) no
C5 C6 . 1.509(5) no
C6 C7 . 1.526(5) no
C7 C8 . 1.540(5) no
C9 C10 . 1.496(6) no
C9 C11 . 1.498(6) no
C12 C13 . 1.495(6) no
C12 C14 . 1.515(6) no
C15 C16 . 1.492(7) no
C15 C17 . 1.510(6) no
C18 C20A . 1.422(5) no
C18 C19 . 1.525(5) no
C18 C20B . 1.568(7) no
C20A C21A . 1.390 no
C20A C25A . 1.390 no
C21A C22A . 1.390 no
C22A C23A . 1.390 no
C23A C24A . 1.390 no
C24A C25A . 1.390 no
C20B C21B . 1.390 no
C20B C25B . 1.390 no
C21B C22B . 1.390 no
C22B C23B . 1.390 no
C23B C24B . 1.390 no
C24B C25B . 1.390 no

loop_
_geom_torsion_atom_site_label_1
_geom_torsion_atom_site_label_2
_geom_torsion_atom_site_label_3
_geom_torsion_atom_site_label_4
_geom_torsion
_geom_torsion_publ_flag
C5 O5 C1 O1 75.4(4) no
C5 O5 C1 C2 -42.1(4) yes
C12 O1 C1 O5 -125.7(3) no
C12 O1 C1 C2 -2.3(4) no
C12 O2 C2 C3 152.9(3) no
C12 O2 C2 C1 31.9(4) no
O5 C1 C2 O2 102.7(4) no
O1 C1 C2 O2 -18.2(4) yes
O5 C1 C2 C3 -14.4(5) yes
O1 C1 C2 C3 -135.4(3) no
C15 O3 C3 C2 154.0(3) no
C15 O3 C3 C4 32.2(4) no
O2 C2 C3 O3 176.5(3) yes
C1 C2 C3 O3 -68.4(4) no
O2 C2 C3 C4 -68.7(4) no
C1 C2 C3 C4 46.4(5) yes
C15 O4 C4 C3 11.9(4) no
C15 O4 C4 C5 -109.6(3) no
O3 C3 C4 O4 -26.6(4) yes
C2 C3 C4 O4 -144.2(3) no
O3 C3 C4 C5 94.7(3) no
C2 C3 C4 C5 -22.8(5) yes
C1 O5 C5 C6 -170.0(3) no
C1 O5 C5 C4 66.1(4) yes
O4 C4 C5 O5 85.7(3) no
C3 C4 C5 O5 -30.3(4) yes
O4 C4 C5 C6 -33.2(4) yes
C3 C4 C5 C6 -149.2(3) no
O5 C5 C6 C7 169.6(3) no
C4 C5 C6 C7 -68.9(4) no
C18 N1 C7 C6 168.5(3) no
C18 N1 C7 C8 -70.6(4) no
C5 C6 C7 N1 -74.5(4) no
C5 C6 C7 C8 161.6(3) no
C9 O7 C8 O6 -7.7(6) no
C9 O7 C8 C7 169.1(3) no
N1 C7 C8 O6 -20.1(5) no
C6 C7 C8 O6 102.4(4) no
N1 C7 C8 O7 163.1(3) no
C6 C7 C8 O7 -74.4(4) no
C8 O7 C9 C10 -134.7(4) no
C8 O7 C9 C11 103.3(4) no
C2 O2 C12 O1 -33.6(4) no
C2 O2 C12 C13 -150.3(4) no
C2 O2 C12 C14 85.2(4) no
C1 O1 C12 O2 21.9(4) no
C1 O1 C12 C13 138.1(4) no
C1 O1 C12 C14 -97.6(4) no
C3 O3 C15 O4 -25.3(4) no
C3 O3 C15 C16 -143.0(4) no
C3 O3 C15 C17 92.0(4) no
C4 O4 C15 O3 7.3(5) no
C4 O4 C15 C16 124.7(4) no
C4 O4 C15 C17 -111.0(4) no
C7 N1 C18 C20A -62.6(5) no
C7 N1 C18 C19 167.5(3) no
C7 N1 C18 C20B -76.6(4) no
N1 C18 C20A C21A 140.6(4) no
C19 C18 C20A C21A -92.0(5) no
C20B C18 C20A C21A -166.4(18) no
N1 C18 C20A C25A -43.4(5) no
C19 C18 C20A C25A 84.0(4) no
C20B C18 C20A C25A 9.7(14) no
C25A C20A C21A C22A .0 no
C18 C20A C21A C22A 175.9(5) no
C20A C21A C22A C23A .0 no
C21A C22A C23A C24A .0 no
C22A C23A C24A C25A .0 no
C23A C24A C25A C20A .0 no
C21A C20A C25A C24A .0 no
C18 C20A C25A C24A -176.2(5) no
C20A C18 C20B C21B 10.2(14) no
N1 C18 C20B C21B 142.2(4) no
C19 C18 C20B C21B -101.7(5) no
C20A C18 C20B C25B -170.3(19) no
N1 C18 C20B C25B -38.3(6) no
C19 C18 C20B C25B 77.8(5) no
C25B C20B C21B C22B .0 no
C18 C20B C21B C22B 179.5(6) no
C20B C21B C22B C23B .0 no
C21B C22B C23B C24B .0 no
C22B C23B C24B C25B .0 no
C23B C24B C25B C20B .0 no
C21B C20B C25B C24B .0 no
C18 C20B C25B C24B -179.4(6) no
